data_4332089
loop_
_publ_author_name
'Koutmos, Markos'
'Georgakaki, Irene P.'
'Coucouvanis, Dimitri'

_publ_section_title
;
 Borohydride, Azide, and Chloride Anions As Terminal Ligands on Fe/Mo/S
 Clusters. Synthesis, Structure and Characterization of [(Cl4-cat)(PPr3)
 MoFe3S4(X)2]2(Bu4N)4and [(Cl4-cat)(PPr3)MoFe3S4(PPr3)(X)]2(Bu4N)2(X =
 N3-, BH4-, Cl-) Double-Fused Cubanes. NMR Reactivity Studies of
 [(Cl4-cat)(PPr3) MoFe3S4(BH4)2]2(Bu4N)4
;
_journal_issue 9
_journal_name_full 'Inorganic Chemistry'
_journal_page_first 3648
_journal_page_last 3656
_journal_paper_doi 10.1021/ic052156b
_journal_volume 45
_journal_year 2006
_chemical_formula_sum 'C31 H61 Cl6 Fe3 Mo N2 O2 P S4'
_chemical_formula_weight 1129.22
_chemical_name_systematic
; 
 ? 
;
_space_group_IT_number 14
_symmetry_cell_setting monoclinic
_symmetry_space_group_name_Hall '-P 2ybc'
_symmetry_space_group_name_H-M 'P 1 21/c 1'
_atom_sites_solution_hydrogens geom
_atom_sites_solution_primary direct
_atom_sites_solution_secondary difmap
_audit_creation_method SHELXL-97
_cell_angle_alpha 90.00
_cell_angle_beta 91.088(8)
_cell_angle_gamma 90.00
_cell_formula_units_Z 4
_cell_length_a 18.789(9)
_cell_length_b 18.670(9)
_cell_length_c 13.060(6)
_cell_measurement_reflns_used 30138
_cell_measurement_temperature 158(2)
_cell_measurement_theta_max 21.863
_cell_measurement_theta_min 2.863
_cell_volume 4580(4)
_computing_cell_refinement 'Bruker SMART'
_computing_data_collection 'Bruker SMART'
_computing_data_reduction 'Bruker SAINT'
_computing_structure_refinement 'SHELXL-97 (Sheldrick, 1997)'
_computing_structure_solution 'SHELXS-97 (Sheldrick, 1990)'
_diffrn_ambient_temperature 158(2)
_diffrn_measured_fraction_theta_full 0.998
_diffrn_measured_fraction_theta_max 0.998
_diffrn_measurement_device_type 'CCD area detector'
_diffrn_measurement_method 'phi and omega scans'
_diffrn_radiation_monochromator graphite
_diffrn_radiation_source 'fine-focus sealed tube'
_diffrn_radiation_type MoK\a
_diffrn_radiation_wavelength 0.71073
_diffrn_reflns_av_R_equivalents 0.0887
_diffrn_reflns_av_sigmaI/netI 0.0739
_diffrn_reflns_limit_h_max 20
_diffrn_reflns_limit_h_min -20
_diffrn_reflns_limit_k_max 20
_diffrn_reflns_limit_k_min -20
_diffrn_reflns_limit_l_max 14
_diffrn_reflns_limit_l_min -14
_diffrn_reflns_number 29527
_diffrn_reflns_theta_full 23.31
_diffrn_reflns_theta_max 23.31
_diffrn_reflns_theta_min 1.90
_exptl_absorpt_coefficient_mu 1.797
_exptl_absorpt_correction_type 'SADABS V2.10'
_exptl_crystal_colour black
_exptl_crystal_density_diffrn 1.637
_exptl_crystal_density_meas ?
_exptl_crystal_density_method 'not measured'
_exptl_crystal_description plate
_exptl_crystal_F_000 2312
_exptl_crystal_size_max 0.22
_exptl_crystal_size_mid 0.18
_exptl_crystal_size_min 0.04
_refine_diff_density_max 0.597
_refine_diff_density_min -0.485
_refine_diff_density_rms 0.105
_refine_ls_extinction_method none
_refine_ls_goodness_of_fit_ref 1.044
_refine_ls_hydrogen_treatment mixed
_refine_ls_matrix_type full
_refine_ls_number_parameters 446
_refine_ls_number_reflns 6609
_refine_ls_number_restraints 0
_refine_ls_restrained_S_all 1.044
_refine_ls_R_factor_all 0.0872
_refine_ls_R_factor_gt 0.0433
_refine_ls_shift/su_max 0.000
_refine_ls_shift/su_mean 0.000
_refine_ls_structure_factor_coef Fsqd
_refine_ls_weighting_details 'calc w=1/[\s^2^(Fo^2^)+(0.0504P)^2^+0.0000P] where P=(Fo^2^+2Fc^2^)/3'
_refine_ls_weighting_scheme calc
_refine_ls_wR_factor_gt 0.0937
_refine_ls_wR_factor_ref 0.1094
_reflns_number_gt 4375
_reflns_number_total 6609
_reflns_threshold_expression >2sigma(I)
_cod_data_source_file ic052156bsup4.cif
_cod_data_source_block pcr1
_cod_depositor_comments
;
The following automatic conversions were performed:

'_symmetry_cell_setting' value 'Monoclinic' changed to 'monoclinic'
according to /home/saulius/struct/CIF-dictionaries/cif_core.dic
dictionary named 'cif_core.dic' version 2.4.2 from 2011-04-26.

Automatic conversion script
Id: cif_fix_values 1891 2012-01-12 08:04:46Z andrius 

The following automatic conversions were performed:

'_exptl_crystal_density_meas' value 'not measured' was changed to '?'
- the value is perceived as not measured.

Automatic conversion script
Id: cif_fix_values 3008 2015-01-20 13:52:24Z robertas 
;
_cod_original_cell_volume 4581(4)
_cod_original_sg_symbol_H-M P2(1)/c
_cod_database_code 4332089
_ratio_trasmission_factors 0.883698

loop_
_symmetry_equiv_pos_as_xyz
'x, y, z'
'-x, y+1/2, -z+1/2'
'-x, -y, -z'
'x, -y-1/2, z-1/2'

loop_
_atom_site_label
_atom_site_type_symbol
_atom_site_fract_x
_atom_site_fract_y
_atom_site_fract_z
_atom_site_U_iso_or_equiv
_atom_site_adp_type
_atom_site_occupancy
_atom_site_symmetry_multiplicity
_atom_site_calc_flag
_atom_site_refinement_flags
Mo1 Mo 0.28692(3) 0.01135(3) 0.49767(4) 0.02692(16) Uani 1 1 d .
Fe1 Fe 0.37008(5) -0.00656(5) 0.33147(6) 0.0307(2) Uani 1 1 d .
Fe2 Fe 0.38076(5) 0.11301(5) 0.43973(7) 0.0279(2) Uani 1 1 d .
Fe3 Fe 0.43067(4) -0.00895(5) 0.52253(6) 0.0264(2) Uani 1 1 d .
Cl1 Cl 0.09035(9) 0.17093(9) 0.63306(13) 0.0397(4) Uani 1 1 d .
Cl2 Cl 0.01505(9) 0.10554(10) 0.82550(13) 0.0464(5) Uani 1 1 d .
Cl3 Cl 0.06184(10) -0.04586(11) 0.90606(13) 0.0504(5) Uani 1 1 d .
Cl4 Cl 0.18231(10) -0.12993(10) 0.79419(14) 0.0490(5) Uani 1 1 d .
Cl5 Cl 0.38065(11) -0.03719(11) 0.16596(14) 0.0606(6) Uani 1 1 d .
Cl6 Cl 0.41273(9) 0.22669(8) 0.40687(13) 0.0379(4) Uani 1 1 d .
S1 S 0.35499(9) -0.09067(8) 0.45549(12) 0.0315(4) Uani 1 1 d .
S2 S 0.36998(8) 0.07625(9) 0.60394(12) 0.0302(4) Uani 1 1 d .
S3 S 0.28404(9) 0.07922(9) 0.34552(12) 0.0329(4) Uani 1 1 d .
S4 S 0.47721(8) 0.04718(9) 0.38199(12) 0.0287(4) Uani 1 1 d .
P1 P 0.17919(9) -0.05795(9) 0.41338(14) 0.0374(5) Uani 1 1 d .
O1 O 0.2064(2) 0.0794(2) 0.5545(3) 0.0308(10) Uani 1 1 d .
O2 O 0.2497(2) -0.0448(2) 0.6281(3) 0.0320(10) Uani 1 1 d .
N1 N 0.2285(3) 0.1692(3) 0.9987(4) 0.0409(15) Uani 1 1 d .
N2 N 0.4284(3) -0.1688(3) 0.8486(4) 0.0342(13) Uani 1 1 d .
C1 C 0.1970(3) -0.0135(3) 0.6748(5) 0.0319(16) Uani 1 1 d .
C2 C 0.1737(3) 0.0549(4) 0.6367(5) 0.0319(16) Uani 1 1 d .
C3 C 0.1181(3) 0.0895(3) 0.6828(5) 0.0301(15) Uani 1 1 d .
C4 C 0.0835(3) 0.0595(4) 0.7678(5) 0.0365(17) Uani 1 1 d .
C5 C 0.1038(3) -0.0072(4) 0.8030(5) 0.0342(16) Uani 1 1 d .
C6 C 0.1596(3) -0.0436(3) 0.7560(5) 0.0328(16) Uani 1 1 d .
C7 C 0.2215(4) 0.2431(3) 0.9510(5) 0.0408(18) Uani 1 1 d .
H7A H 0.2143 0.2784 1.0063 0.049 Uiso 1 1 calc R
H7B H 0.2668 0.2550 0.9175 0.049 Uiso 1 1 calc R
C8 C 0.1612(4) 0.2509(4) 0.8728(6) 0.056(2) Uani 1 1 d .
H8A H 0.1604 0.3000 0.8463 0.084 Uiso 1 1 calc R
H8B H 0.1158 0.2403 0.9053 0.084 Uiso 1 1 calc R
H8C H 0.1685 0.2173 0.8162 0.084 Uiso 1 1 calc R
C9 C 0.1585(4) 0.1527(4) 1.0516(7) 0.071(3) Uani 1 1 d .
H9A H 0.1198 0.1855 1.0505 0.085 Uiso 1 1 calc R
H9B H 0.1657 0.1753 1.1170 0.085 Uiso 1 1 d R
C10 C 0.1543(5) 0.0848(5) 1.1032(7) 0.088(3) Uiso 1 1 d .
H10A H 0.1376 0.0922 1.1730 0.132 Uiso 1 1 calc R
H10B H 0.2016 0.0625 1.1058 0.132 Uiso 1 1 calc R
H10C H 0.1210 0.0534 1.0659 0.132 Uiso 1 1 calc R
C11 C 0.2932(4) 0.1684(4) 1.0697(5) 0.0425(18) Uani 1 1 d .
H11A H 0.3362 0.1763 1.0285 0.051 Uiso 1 1 calc R
H11B H 0.2974 0.1204 1.1014 0.051 Uiso 1 1 calc R
C12 C 0.2916(4) 0.2244(4) 1.1542(5) 0.058(2) Uani 1 1 d .
H12A H 0.3350 0.2206 1.1967 0.087 Uiso 1 1 calc R
H12B H 0.2499 0.2163 1.1968 0.087 Uiso 1 1 calc R
H12C H 0.2887 0.2723 1.1238 0.087 Uiso 1 1 calc R
C13 C 0.2372(4) 0.1112(4) 0.9202(6) 0.050(2) Uani 1 1 d .
H13A H 0.1919 0.1063 0.8807 0.060 Uiso 1 1 calc R
H13B H 0.2459 0.0653 0.9563 0.060 Uiso 1 1 calc R
C14 C 0.2972(4) 0.1236(4) 0.8453(5) 0.050(2) Uani 1 1 d .
H14A H 0.2993 0.0833 0.7973 0.075 Uiso 1 1 calc R
H14B H 0.3426 0.1273 0.8832 0.075 Uiso 1 1 calc R
H14C H 0.2884 0.1681 0.8073 0.075 Uiso 1 1 calc R
C15 C 0.4948(4) -0.1238(4) 0.8640(5) 0.0459(19) Uani 1 1 d .
H15A H 0.5350 -0.1491 0.8320 0.055 Uiso 1 1 calc R
H15B H 0.4879 -0.0780 0.8267 0.055 Uiso 1 1 calc R
C16 C 0.5157(4) -0.1068(4) 0.9732(5) 0.053(2) Uani 1 1 d .
H16A H 0.5591 -0.0777 0.9743 0.079 Uiso 1 1 calc R
H16B H 0.5244 -0.1515 1.0107 0.079 Uiso 1 1 calc R
H16C H 0.4772 -0.0802 1.0055 0.079 Uiso 1 1 calc R
C17 C 0.4390(4) -0.2430(3) 0.8919(6) 0.0466(19) Uani 1 1 d .
H17A H 0.4526 -0.2384 0.9652 0.056 Uiso 1 1 calc R
H17B H 0.3928 -0.2684 0.8883 0.056 Uiso 1 1 calc R
C18 C 0.4936(4) -0.2888(4) 0.8407(6) 0.053(2) Uani 1 1 d .
H18A H 0.4965 -0.3354 0.8750 0.079 Uiso 1 1 calc R
H18B H 0.5401 -0.2650 0.8450 0.079 Uiso 1 1 calc R
H18C H 0.4799 -0.2957 0.7686 0.079 Uiso 1 1 calc R
C19 C 0.3671(4) -0.1363(4) 0.9029(5) 0.0449(19) Uani 1 1 d .
H19A H 0.3771 -0.1386 0.9775 0.054 Uiso 1 1 calc R
H19B H 0.3243 -0.1658 0.8886 0.054 Uiso 1 1 calc R
C20 C 0.3499(4) -0.0587(4) 0.8746(6) 0.053(2) Uani 1 1 d .
H20A H 0.3093 -0.0421 0.9143 0.080 Uiso 1 1 calc R
H20B H 0.3380 -0.0557 0.8013 0.080 Uiso 1 1 calc R
H20C H 0.3914 -0.0284 0.8900 0.080 Uiso 1 1 calc R
C21 C 0.4135(4) -0.1716(4) 0.7335(5) 0.0412(18) Uani 1 1 d .
H21A H 0.4030 -0.1224 0.7093 0.049 Uiso 1 1 calc R
H21B H 0.4574 -0.1876 0.6995 0.049 Uiso 1 1 calc R
C22 C 0.3541(4) -0.2190(4) 0.6993(5) 0.049(2) Uani 1 1 d .
H22A H 0.3492 -0.2170 0.6245 0.073 Uiso 1 1 calc R
H22B H 0.3098 -0.2029 0.7302 0.073 Uiso 1 1 calc R
H22C H 0.3643 -0.2683 0.7207 0.073 Uiso 1 1 calc R
C23 C 0.1809(4) -0.0773(4) 0.2744(5) 0.049(2) Uani 1 1 d .
H23A H 0.1314 -0.0867 0.2508 0.059 Uiso 1 1 calc R
H23B H 0.1970 -0.0334 0.2391 0.059 Uiso 1 1 calc R
C24 C 0.2263(4) -0.1383(4) 0.2397(6) 0.062(2) Uani 1 1 d .
H24A H 0.2088 -0.1837 0.2696 0.074 Uiso 1 1 calc R
H24B H 0.2760 -0.1310 0.2640 0.074 Uiso 1 1 calc R
C25 C 0.2240(5) -0.1435(5) 0.1225(6) 0.096(4) Uani 1 1 d .
H25A H 0.2532 -0.1841 0.1007 0.144 Uiso 1 1 calc R
H25B H 0.2427 -0.0991 0.0932 0.144 Uiso 1 1 calc R
H25C H 0.1748 -0.1506 0.0987 0.144 Uiso 1 1 calc R
C26 C 0.1601(3) -0.1437(4) 0.4735(6) 0.0454(19) Uani 1 1 d .
H26A H 0.2033 -0.1738 0.4701 0.054 Uiso 1 1 calc R
H26B H 0.1508 -0.1349 0.5468 0.054 Uiso 1 1 calc R
C27 C 0.0973(4) -0.1867(4) 0.4282(7) 0.064(2) Uani 1 1 d .
H27A H 0.0553 -0.1550 0.4220 0.076 Uiso 1 1 calc R
H27B H 0.1095 -0.2029 0.3586 0.076 Uiso 1 1 calc R
C28 C 0.0783(4) -0.2510(4) 0.4919(8) 0.086(3) Uani 1 1 d .
H28A H 0.0382 -0.2763 0.4594 0.129 Uiso 1 1 calc R
H28B H 0.0650 -0.2352 0.5605 0.129 Uiso 1 1 calc R
H28C H 0.1194 -0.2832 0.4973 0.129 Uiso 1 1 calc R
C29 C 0.0943(4) -0.0102(3) 0.4224(5) 0.0394(17) Uani 1 1 d .
H29A H 0.0554 -0.0430 0.4006 0.047 Uiso 1 1 calc R
H29B H 0.0867 0.0024 0.4950 0.047 Uiso 1 1 calc R
C30 C 0.0894(4) 0.0571(4) 0.3589(6) 0.062(2) Uani 1 1 d .
H30A H 0.1296 0.0888 0.3786 0.074 Uiso 1 1 calc R
H30B H 0.0951 0.0441 0.2860 0.074 Uiso 1 1 calc R
C31 C 0.0214(4) 0.0984(4) 0.3689(6) 0.051(2) Uani 1 1 d .
H31A H 0.0230 0.1412 0.3255 0.076 Uiso 1 1 calc R
H31B H 0.0156 0.1128 0.4404 0.076 Uiso 1 1 calc R
H31C H -0.0188 0.0683 0.3472 0.076 Uiso 1 1 calc R

loop_
_atom_site_aniso_label
_atom_site_aniso_U_11
_atom_site_aniso_U_22
_atom_site_aniso_U_33
_atom_site_aniso_U_23
_atom_site_aniso_U_13
_atom_site_aniso_U_12
Mo1 0.0236(3) 0.0279(3) 0.0294(3) -0.0002(3) 0.0034(2) 0.0002(3)
Fe1 0.0321(6) 0.0352(6) 0.0248(5) -0.0031(4) 0.0015(4) 0.0005(4)
Fe2 0.0284(5) 0.0278(5) 0.0275(5) -0.0002(4) 0.0021(4) -0.0011(4)
Fe3 0.0240(5) 0.0299(5) 0.0256(5) 0.0014(4) 0.0031(4) -0.0002(4)
Cl1 0.0329(10) 0.0417(10) 0.0447(11) -0.0047(8) 0.0026(8) 0.0050(8)
Cl2 0.0334(10) 0.0633(12) 0.0429(11) -0.0088(9) 0.0111(8) 0.0071(9)
Cl3 0.0446(11) 0.0663(13) 0.0411(11) 0.0073(9) 0.0168(9) -0.0032(10)
Cl4 0.0444(11) 0.0460(11) 0.0570(12) 0.0165(9) 0.0133(9) 0.0017(9)
Cl5 0.0724(15) 0.0762(15) 0.0336(11) -0.0192(10) 0.0074(10) -0.0157(12)
Cl6 0.0410(10) 0.0283(9) 0.0444(10) 0.0017(7) 0.0038(8) -0.0014(8)
S1 0.0301(9) 0.0278(9) 0.0368(10) -0.0019(7) 0.0035(8) 0.0006(7)
S2 0.0285(9) 0.0348(10) 0.0273(9) -0.0029(7) 0.0048(7) -0.0011(8)
S3 0.0300(10) 0.0378(10) 0.0308(10) 0.0021(8) -0.0003(7) 0.0006(8)
S4 0.0262(9) 0.0352(9) 0.0247(9) 0.0037(7) 0.0030(7) 0.0012(8)
P1 0.0276(10) 0.0345(11) 0.0500(12) -0.0051(9) -0.0011(9) -0.0005(8)
O1 0.029(2) 0.033(3) 0.031(3) 0.006(2) 0.005(2) 0.004(2)
O2 0.023(2) 0.033(3) 0.041(3) 0.004(2) 0.010(2) 0.004(2)
N1 0.036(4) 0.042(4) 0.045(4) 0.003(3) 0.012(3) -0.008(3)
N2 0.041(4) 0.034(3) 0.028(3) 0.005(2) 0.003(3) 0.004(3)
C1 0.027(4) 0.032(4) 0.037(4) 0.002(3) -0.003(3) -0.004(3)
C2 0.023(4) 0.042(4) 0.031(4) -0.005(3) 0.001(3) -0.006(3)
C3 0.030(4) 0.033(4) 0.028(4) -0.008(3) -0.001(3) -0.001(3)
C4 0.018(4) 0.055(5) 0.037(4) -0.008(4) 0.003(3) -0.007(3)
C5 0.019(4) 0.050(5) 0.033(4) -0.002(3) 0.005(3) -0.006(3)
C6 0.032(4) 0.036(4) 0.030(4) 0.002(3) 0.001(3) -0.008(3)
C7 0.039(4) 0.029(4) 0.054(5) -0.005(3) 0.000(4) -0.002(3)
C8 0.053(5) 0.050(5) 0.064(5) 0.000(4) -0.007(4) -0.005(4)
C9 0.074(6) 0.044(5) 0.094(7) 0.001(5) 0.030(5) -0.003(5)
C11 0.045(5) 0.049(5) 0.033(4) 0.006(3) -0.001(4) 0.000(4)
C12 0.090(7) 0.051(5) 0.032(4) 0.004(4) 0.000(4) -0.001(5)
C13 0.058(5) 0.035(4) 0.057(5) -0.009(4) -0.006(4) -0.005(4)
C14 0.059(5) 0.051(5) 0.041(5) -0.010(4) 0.005(4) -0.004(4)
C15 0.051(5) 0.041(4) 0.046(5) 0.003(4) 0.005(4) -0.005(4)
C16 0.053(5) 0.054(5) 0.050(5) -0.004(4) -0.005(4) 0.000(4)
C17 0.052(5) 0.038(4) 0.050(5) 0.008(4) 0.010(4) 0.004(4)
C18 0.055(5) 0.037(4) 0.067(5) 0.006(4) 0.008(4) 0.011(4)
C19 0.050(5) 0.044(5) 0.041(4) 0.000(3) 0.007(4) 0.006(4)
C20 0.059(5) 0.040(5) 0.060(5) 0.004(4) -0.006(4) 0.019(4)
C21 0.047(5) 0.037(4) 0.039(4) 0.004(3) -0.001(3) -0.003(4)
C22 0.044(5) 0.049(5) 0.054(5) 0.004(4) 0.001(4) -0.008(4)
C23 0.034(4) 0.053(5) 0.059(5) -0.015(4) -0.007(4) 0.006(4)
C24 0.047(5) 0.067(6) 0.071(6) -0.024(5) -0.003(4) -0.002(4)
C25 0.083(7) 0.129(9) 0.074(7) -0.068(6) -0.032(5) 0.035(6)
C26 0.027(4) 0.042(4) 0.066(5) -0.002(4) -0.008(4) -0.003(3)
C27 0.037(5) 0.049(5) 0.105(7) -0.015(5) -0.001(5) -0.008(4)
C28 0.051(6) 0.038(5) 0.167(10) 0.016(6) -0.006(6) -0.006(4)
C29 0.036(4) 0.041(4) 0.041(4) -0.008(3) -0.004(3) -0.001(3)
C30 0.052(5) 0.062(6) 0.072(6) 0.021(5) 0.006(4) 0.016(4)
C31 0.038(5) 0.053(5) 0.062(5) -0.002(4) -0.010(4) 0.008(4)

loop_
_atom_type_symbol
_atom_type_description
_atom_type_scat_dispersion_real
_atom_type_scat_dispersion_imag
_atom_type_scat_source
C C 0.0033 0.0016 'International Tables Vol C Tables 4.2.6.8 and 6.1.1.4'
H H 0.0000 0.0000 'International Tables Vol C Tables 4.2.6.8 and 6.1.1.4'
N N 0.0061 0.0033 'International Tables Vol C Tables 4.2.6.8 and 6.1.1.4'
O O 0.0106 0.0060 'International Tables Vol C Tables 4.2.6.8 and 6.1.1.4'
P P 0.1023 0.0942 'International Tables Vol C Tables 4.2.6.8 and 6.1.1.4'
S S 0.1246 0.1234 'International Tables Vol C Tables 4.2.6.8 and 6.1.1.4'
Cl Cl 0.1484 0.1585 'International Tables Vol C Tables 4.2.6.8 and 6.1.1.4'
Fe Fe 0.3463 0.8444 'International Tables Vol C Tables 4.2.6.8 and 6.1.1.4'
Mo Mo -1.6832 0.6857 'International Tables Vol C Tables 4.2.6.8 and 6.1.1.4'

loop_
_geom_angle_atom_site_label_1
_geom_angle_atom_site_label_2
_geom_angle_atom_site_label_3
_geom_angle
_geom_angle_site_symmetry_1
_geom_angle_site_symmetry_3
O1 Mo1 O2 76.56(15) . .
O1 Mo1 S3 88.16(11) . .
O2 Mo1 S3 159.49(12) . .
O1 Mo1 S1 163.06(11) . .
O2 Mo1 S1 88.70(12) . .
S3 Mo1 S1 103.92(6) . .
O1 Mo1 S2 87.44(12) . .
O2 Mo1 S2 90.31(12) . .
S3 Mo1 S2 102.75(7) . .
S1 Mo1 S2 101.12(7) . .
O1 Mo1 P1 83.84(12) . .
O2 Mo1 P1 80.26(12) . .
S3 Mo1 P1 84.62(6) . .
S1 Mo1 P1 85.50(7) . .
S2 Mo1 P1 168.41(6) . .
O1 Mo1 Fe2 98.65(11) . .
O2 Mo1 Fe2 142.53(12) . .
S3 Mo1 Fe2 52.57(5) . .
S1 Mo1 Fe2 98.14(6) . .
S2 Mo1 Fe2 52.23(5) . .
P1 Mo1 Fe2 136.79(5) . .
O1 Mo1 Fe1 141.06(11) . .
O2 Mo1 Fe1 141.31(11) . .
S3 Mo1 Fe1 52.94(5) . .
S1 Mo1 Fe1 52.67(5) . .
S2 Mo1 Fe1 98.44(5) . .
P1 Mo1 Fe1 93.14(6) . .
Fe2 Mo1 Fe1 58.41(3) . .
O1 Mo1 Fe3 138.54(11) . .
O2 Mo1 Fe3 100.07(11) . .
S3 Mo1 Fe3 100.43(5) . .
S1 Mo1 Fe3 51.70(5) . .
S2 Mo1 Fe3 51.10(5) . .
P1 Mo1 Fe3 137.01(5) . .
Fe2 Mo1 Fe3 58.98(4) . .
Fe1 Mo1 Fe3 59.84(4) . .
Cl5 Fe1 S1 121.52(8) . .
Cl5 Fe1 S3 109.32(8) . .
S1 Fe1 S3 109.17(7) . .
Cl5 Fe1 S4 106.84(7) . .
S1 Fe1 S4 102.34(7) . .
S3 Fe1 S4 106.48(7) . .
Cl5 Fe1 Fe2 136.10(7) . .
S1 Fe1 Fe2 102.17(7) . .
S3 Fe1 Fe2 54.05(5) . .
S4 Fe1 Fe2 55.27(5) . .
Cl5 Fe1 Mo1 149.47(7) . .
S1 Fe1 Mo1 55.66(5) . .
S3 Fe1 Mo1 55.36(5) . .
S4 Fe1 Mo1 103.13(6) . .
Fe2 Fe1 Mo1 60.59(3) . .
Cl5 Fe1 Fe3 146.48(7) . .
S1 Fe1 Fe3 52.60(5) . .
S3 Fe1 Fe3 102.82(6) . .
S4 Fe1 Fe3 53.45(5) . .
Fe2 Fe1 Fe3 59.90(4) . .
Mo1 Fe1 Fe3 60.47(4) . .
Cl6 Fe2 S2 119.72(7) . .
Cl6 Fe2 S3 111.94(7) . .
S2 Fe2 S3 110.17(7) . .
Cl6 Fe2 S4 102.95(7) . .
S2 Fe2 S4 103.36(7) . .
S3 Fe2 S4 107.37(7) . .
Cl6 Fe2 Fe1 135.35(6) . .
S2 Fe2 Fe1 104.06(6) . .
S3 Fe2 Fe1 54.77(5) . .
S4 Fe2 Fe1 55.48(5) . .
Cl6 Fe2 Fe3 141.75(6) . .
S2 Fe2 Fe3 52.97(5) . .
S3 Fe2 Fe3 104.68(6) . .
S4 Fe2 Fe3 54.11(5) . .
Fe1 Fe2 Fe3 61.44(5) . .
Cl6 Fe2 Mo1 153.16(6) . .
S2 Fe2 Mo1 56.81(5) . .
S3 Fe2 Mo1 55.71(5) . .
S4 Fe2 Mo1 103.62(6) . .
Fe1 Fe2 Mo1 61.00(4) . .
Fe3 Fe2 Mo1 61.12(4) . .
S4 Fe3 S2 111.02(7) 3_656 .
S4 Fe3 S1 118.56(7) 3_656 .
S2 Fe3 S1 110.04(7) . .
S4 Fe3 S4 106.80(7) 3_656 .
S2 Fe3 S4 105.08(7) . .
S1 Fe3 S4 104.19(7) . .
S4 Fe3 Fe2 139.32(6) 3_656 .
S2 Fe3 Fe2 53.89(6) . .
S1 Fe3 Fe2 101.83(6) . .
S4 Fe3 Fe2 55.04(5) . .
S4 Fe3 Fe3 54.58(5) 3_656 3_656
S2 Fe3 Fe3 121.18(7) . 3_656
S1 Fe3 Fe3 127.11(7) . 3_656
S4 Fe3 Fe3 52.22(5) . 3_656
Fe2 Fe3 Fe3 97.95(5) . 3_656
S4 Fe3 Fe1 145.45(6) 3_656 .
S2 Fe3 Fe1 102.46(6) . .
S1 Fe3 Fe1 53.47(5) . .
S4 Fe3 Fe1 54.56(5) . .
Fe2 Fe3 Fe1 58.66(3) . .
Fe3 Fe3 Fe1 100.74(5) 3_656 .
S4 Fe3 Mo1 149.63(6) 3_656 .
S2 Fe3 Mo1 56.50(5) . .
S1 Fe3 Mo1 55.52(5) . .
S4 Fe3 Mo1 103.36(5) . .
Fe2 Fe3 Mo1 59.91(3) . .
Fe3 Fe3 Mo1 155.38(6) 3_656 .
Fe1 Fe3 Mo1 59.68(3) . .
Fe3 S1 Fe1 73.92(6) . .
Fe3 S1 Mo1 72.78(6) . .
Fe1 S1 Mo1 71.67(6) . .
Fe3 S2 Fe2 73.14(6) . .
Fe3 S2 Mo1 72.40(6) . .
Fe2 S2 Mo1 70.96(6) . .
Fe2 S3 Fe1 71.18(6) . .
Fe2 S3 Mo1 71.72(6) . .
Fe1 S3 Mo1 71.70(6) . .
Fe3 S4 Fe3 73.20(6) 3_656 .
Fe3 S4 Fe2 126.05(8) 3_656 .
Fe3 S4 Fe2 70.84(6) . .
Fe3 S4 Fe1 132.57(8) 3_656 .
Fe3 S4 Fe1 71.99(6) . .
Fe2 S4 Fe1 69.25(6) . .
C26 P1 C29 102.7(3) . .
C26 P1 C23 105.0(3) . .
C29 P1 C23 100.9(3) . .
C26 P1 Mo1 114.1(2) . .
C29 P1 Mo1 113.5(2) . .
C23 P1 Mo1 118.7(2) . .
C2 O1 Mo1 114.8(4) . .
C1 O2 Mo1 114.6(4) . .
C13 N1 C11 108.3(5) . .
C13 N1 C7 112.6(5) . .
C11 N1 C7 108.8(5) . .
C13 N1 C9 105.6(5) . .
C11 N1 C9 114.2(6) . .
C7 N1 C9 107.5(5) . .
C19 N2 C17 107.1(5) . .
C19 N2 C15 110.7(5) . .
C17 N2 C15 110.9(5) . .
C19 N2 C21 110.7(5) . .
C17 N2 C21 111.0(5) . .
C15 N2 C21 106.5(5) . .
O2 C1 C6 124.6(6) . .
O2 C1 C2 117.6(5) . .
C6 C1 C2 117.7(6) . .
O1 C2 C3 123.9(6) . .
O1 C2 C1 116.3(5) . .
C3 C2 C1 119.7(6) . .
C2 C3 C4 121.5(6) . .
C2 C3 Cl1 118.3(5) . .
C4 C3 Cl1 120.2(5) . .
C5 C4 C3 119.4(6) . .
C5 C4 Cl2 120.4(5) . .
C3 C4 Cl2 120.2(5) . .
C4 C5 C6 119.8(6) . .
C4 C5 Cl3 120.6(5) . .
C6 C5 Cl3 119.6(5) . .
C1 C6 C5 121.8(6) . .
C1 C6 Cl4 117.8(5) . .
C5 C6 Cl4 120.4(5) . .
C8 C7 N1 114.9(5) . .
C10 C9 N1 116.4(7) . .
N1 C11 C12 114.2(6) . .
N1 C13 C14 114.9(6) . .
C16 C15 N2 116.2(6) . .
C18 C17 N2 116.2(5) . .
N2 C19 C20 115.6(6) . .
C22 C21 N2 116.0(5) . .
C24 C23 P1 117.7(5) . .
C23 C24 C25 110.1(7) . .
C27 C26 P1 116.7(5) . .
C28 C27 C26 113.1(7) . .
C30 C29 P1 114.5(5) . .
C31 C30 C29 115.1(6) . .

loop_
_geom_bond_atom_site_label_1
_geom_bond_atom_site_label_2
_geom_bond_distance
_geom_bond_site_symmetry_2
Mo1 O1 2.120(4) .
Mo1 O2 2.129(4) .
Mo1 S3 2.3563(19) .
Mo1 S1 2.3652(18) .
Mo1 S2 2.3974(18) .
Mo1 P1 2.627(2) .
Mo1 Fe2 2.7081(13) .
Mo1 Fe1 2.7190(14) .
Mo1 Fe3 2.7406(16) .
Fe1 Cl5 2.248(2) .
Fe1 S1 2.277(2) .
Fe1 S3 2.285(2) .
Fe1 S4 2.333(2) .
Fe1 Fe2 2.6481(16) .
Fe1 Fe3 2.7233(17) .
Fe2 Cl6 2.249(2) .
Fe2 S2 2.264(2) .
Fe2 S3 2.265(2) .
Fe2 S4 2.3272(19) .
Fe2 Fe3 2.6823(16) .
Fe3 S4 2.2312(19) 3_656
Fe3 S2 2.2376(19) .
Fe3 S1 2.252(2) .
Fe3 S4 2.3006(19) .
Fe3 Fe3 2.703(2) 3_656
Cl1 C3 1.730(6) .
Cl2 C4 1.731(6) .
Cl3 C5 1.731(6) .
Cl4 C6 1.738(7) .
S4 Fe3 2.2312(19) 3_656
P1 C26 1.821(7) .
P1 C29 1.833(7) .
P1 C23 1.851(7) .
O1 C2 1.329(7) .
O2 C1 1.310(7) .
N1 C13 1.502(8) .
N1 C11 1.516(8) .
N1 C7 1.518(8) .
N1 C9 1.529(9) .
N2 C19 1.492(8) .
N2 C17 1.508(8) .
N2 C15 1.516(8) .
N2 C21 1.526(8) .
C1 C6 1.401(8) .
C1 C2 1.435(9) .
C2 C3 1.377(8) .
C3 C4 1.413(8) .
C4 C5 1.379(9) .
C5 C6 1.401(9) .
C7 C8 1.517(9) .
C9 C10 1.438(11) .
C11 C12 1.521(9) .
C13 C14 1.525(9) .
C15 C16 1.506(9) .
C17 C18 1.503(9) .
C19 C20 1.528(9) .
C21 C22 1.485(9) .
C23 C24 1.500(9) .
C24 C25 1.534(10) .
C26 C27 1.535(9) .
C27 C28 1.507(10) .
C29 C30 1.508(9) .
C30 C31 1.500(9) .
